data_4106246
loop_
_publ_author_name
'Andy M. Chapman'
'Mairi F. Haddow'
'Duncan F. Wass'

_publ_section_title
;
 Frustrated Lewis Pairs beyond the Main Group: Cationic
 Zirconocene-Phosphinoaryloxide Complexes and Their Application in
 Catalytic Dehydrogenation of Amine Boranes
;
_journal_name_full 'Journal of the American Chemical Society'
_journal_page_first 8826
_journal_page_last 8829
_journal_paper_doi 10.1021/ja201989c
_journal_volume 133
_journal_year 2011
_chemical_formula_moiety 'C34 H54 O P Zr, C24 B F20'
_chemical_formula_sum 'C58 H54 B F20 O P Zr'
_chemical_formula_weight 1280.01
_chemical_name_systematic
; 
 ? 
;
_space_group_IT_number 2
_symmetry_cell_setting triclinic
_symmetry_space_group_name_Hall '-P 1'
_symmetry_space_group_name_H-M 'P -1'
_atom_sites_solution_hydrogens geom
_atom_sites_solution_primary direct
_atom_sites_solution_secondary difmap
_audit_creation_method SHELXL-97
_cell_angle_alpha 100.036(2)
_cell_angle_beta 97.928(2)
_cell_angle_gamma 109.720(2)
_cell_formula_units_Z 2
_cell_length_a 10.6311(3)
_cell_length_b 14.6798(4)
_cell_length_c 19.5986(6)
_cell_measurement_reflns_used 9982
_cell_measurement_temperature 100(2)
_cell_measurement_theta_max 27.44
_cell_measurement_theta_min 2.16
_cell_volume 2770.58(15)
_computing_cell_refinement 'Bruker Apex II'
_computing_data_collection 'Bruker Apex II'
_computing_data_reduction 'Bruker SAINT'
_computing_molecular_graphics 'Bruker ShelXTL'
_computing_publication_material 'Bruker ShelXL'
_computing_structure_refinement 'SHELXL-97 (Sheldrick, 1997)'
_computing_structure_solution 'SHELXS-97 (Sheldrick, 1990)'
_diffrn_ambient_temperature 100(2)
_diffrn_measured_fraction_theta_full 0.997
_diffrn_measured_fraction_theta_max 0.997
_diffrn_measurement_device_type 'Bruker Apex II kappa CCD area detector'
_diffrn_measurement_method 'phi and omega scans'
_diffrn_radiation_monochromator graphite
_diffrn_radiation_source 'fine-focus sealed tube'
_diffrn_radiation_type MoK\a
_diffrn_radiation_wavelength 0.71073
_diffrn_reflns_av_R_equivalents 0.0413
_diffrn_reflns_av_sigmaI/netI 0.0407
_diffrn_reflns_limit_h_max 13
_diffrn_reflns_limit_h_min -13
_diffrn_reflns_limit_k_max 18
_diffrn_reflns_limit_k_min -19
_diffrn_reflns_limit_l_max 21
_diffrn_reflns_limit_l_min -25
_diffrn_reflns_number 47710
_diffrn_reflns_theta_full 27.50
_diffrn_reflns_theta_max 27.50
_diffrn_reflns_theta_min 1.08
_exptl_absorpt_coefficient_mu 0.336
_exptl_absorpt_correction_T_max 0.7456
_exptl_absorpt_correction_T_min 0.6616
_exptl_absorpt_correction_type multi-scan
_exptl_absorpt_process_details 'SADABS V2008/1'
_exptl_crystal_colour colourless
_exptl_crystal_density_diffrn 1.534
_exptl_crystal_description plates
_exptl_crystal_F_000 1300
_exptl_crystal_size_max 0.21
_exptl_crystal_size_mid 0.20
_exptl_crystal_size_min 0.05
_refine_diff_density_max 1.372
_refine_diff_density_min -1.281
_refine_diff_density_rms 0.076
_refine_ls_extinction_method none
_refine_ls_goodness_of_fit_ref 1.081
_refine_ls_hydrogen_treatment mixed
_refine_ls_matrix_type full
_refine_ls_number_parameters 761
_refine_ls_number_reflns 12686
_refine_ls_number_restraints 0
_refine_ls_restrained_S_all 1.081
_refine_ls_R_factor_all 0.0615
_refine_ls_R_factor_gt 0.0454
_refine_ls_shift/su_max 0.001
_refine_ls_shift/su_mean 0.000
_refine_ls_structure_factor_coef Fsqd
_refine_ls_weighting_details 'calc w=1/[\s^2^(Fo^2^)+(0.0406P)^2^+3.7423P] where P=(Fo^2^+2Fc^2^)/3'
_refine_ls_weighting_scheme calc
_refine_ls_wR_factor_gt 0.1025
_refine_ls_wR_factor_ref 0.1095
_reflns_number_gt 10353
_reflns_number_total 12686
_reflns_threshold_expression >2sigma(I)
_cod_data_source_file ja201989c_si_003.cif
_cod_data_source_block amc233h2p-1
_cod_original_cell_volume 2770.58(14)
_cod_database_code 4106246

loop_
_symmetry_equiv_pos_as_xyz
'x, y, z'
'-x, -y, -z'

loop_
_atom_site_label
_atom_site_type_symbol
_atom_site_fract_x
_atom_site_fract_y
_atom_site_fract_z
_atom_site_U_iso_or_equiv
_atom_site_adp_type
_atom_site_occupancy
_atom_site_symmetry_multiplicity
_atom_site_calc_flag
_atom_site_refinement_flags
Zr1 Zr 0.85759(3) 0.263648(19) 0.158107(13) 0.01646(7) Uani 1 1 d .
H1 H 1.017(3) 0.408(2) 0.2161(15) 0.020 Uiso 1 1 d .
P1 P 1.18918(7) 0.26948(5) 0.34853(3) 0.01601(13) Uani 1 1 d .
H2 H 1.131(3) 0.327(2) 0.3241(15) 0.019 Uiso 1 1 d .
O1 O 0.95210(18) 0.19699(14) 0.21943(9) 0.0191(4) Uani 1 1 d .
C1 C 0.6333(3) 0.2946(2) 0.15262(14) 0.0195(5) Uani 1 1 d .
C2 C 0.6149(3) 0.2033(2) 0.17348(14) 0.0210(5) Uani 1 1 d .
C3 C 0.6971(3) 0.2265(2) 0.24275(14) 0.0185(5) Uani 1 1 d .
C4 C 0.7718(3) 0.3307(2) 0.26226(14) 0.0188(5) Uani 1 1 d .
C5 C 0.7322(3) 0.3728(2) 0.20671(14) 0.0212(5) Uani 1 1 d .
C6 C 0.5418(3) 0.3073(2) 0.09246(15) 0.0260(6) Uani 1 1 d .
H6A H 0.4724 0.3289 0.1105 0.039 Uiso 1 1 calc R
H6B H 0.4969 0.2437 0.0572 0.039 Uiso 1 1 calc R
H6C H 0.5965 0.3576 0.0704 0.039 Uiso 1 1 calc R
C7 C 0.5121(3) 0.1026(2) 0.13473(16) 0.0317(7) Uani 1 1 d .
H7A H 0.5415 0.0510 0.1491 0.048 Uiso 1 1 calc R
H7B H 0.5048 0.0957 0.0835 0.048 Uiso 1 1 calc R
H7C H 0.4229 0.0953 0.1462 0.048 Uiso 1 1 calc R
C8 C 0.6980(3) 0.1536(2) 0.28791(15) 0.0244(6) Uani 1 1 d .
H8A H 0.7918 0.1694 0.3131 0.037 Uiso 1 1 calc R
H8B H 0.6623 0.0859 0.2577 0.037 Uiso 1 1 calc R
H8C H 0.6404 0.1579 0.3224 0.037 Uiso 1 1 calc R
C9 C 0.8678(3) 0.3889(2) 0.33224(15) 0.0300(7) Uani 1 1 d .
H9A H 0.9502 0.4374 0.3239 0.045 Uiso 1 1 calc R
H9B H 0.8931 0.3431 0.3571 0.045 Uiso 1 1 calc R
H9C H 0.8224 0.4239 0.3612 0.045 Uiso 1 1 calc R
C10 C 0.7777(3) 0.4825(2) 0.20996(17) 0.0319(7) Uani 1 1 d .
H10A H 0.7566 0.4924 0.1622 0.048 Uiso 1 1 calc R
H10B H 0.8764 0.5143 0.2291 0.048 Uiso 1 1 calc R
H10C H 0.7295 0.5122 0.2407 0.048 Uiso 1 1 calc R
C11 C 0.8741(3) 0.3094(2) 0.03982(13) 0.0186(5) Uani 1 1 d .
C12 C 1.0048(3) 0.3101(2) 0.06965(14) 0.0196(5) Uani 1 1 d .
C13 C 0.9894(3) 0.2110(2) 0.07111(13) 0.0187(5) Uani 1 1 d .
C14 C 0.8501(3) 0.1491(2) 0.04400(14) 0.0189(5) Uani 1 1 d .
C15 C 0.7793(3) 0.2095(2) 0.02253(13) 0.0180(5) Uani 1 1 d .
C16 C 0.8494(3) 0.3975(2) 0.02059(17) 0.0280(6) Uani 1 1 d .
H16A H 0.8933 0.4142 -0.0187 0.042 Uiso 1 1 calc R
H16B H 0.8879 0.4545 0.0617 0.042 Uiso 1 1 calc R
H16C H 0.7508 0.3811 0.0062 0.042 Uiso 1 1 calc R
C17 C 1.1376(3) 0.3981(2) 0.08703(17) 0.0320(7) Uani 1 1 d .
H17A H 1.2005 0.3917 0.1258 0.048 Uiso 1 1 calc R
H17B H 1.1206 0.4595 0.1015 0.048 Uiso 1 1 calc R
H17C H 1.1782 0.4003 0.0451 0.048 Uiso 1 1 calc R
C18 C 1.1017(3) 0.1739(2) 0.09009(15) 0.0293(7) Uani 1 1 d .
H18A H 1.1898 0.2300 0.1040 0.044 Uiso 1 1 calc R
H18B H 1.1027 0.1255 0.0490 0.044 Uiso 1 1 calc R
H18C H 1.0861 0.1419 0.1297 0.044 Uiso 1 1 calc R
C19 C 0.7912(3) 0.0374(2) 0.02887(15) 0.0284(6) Uani 1 1 d .
H19A H 0.7793 0.0096 -0.0219 0.043 Uiso 1 1 calc R
H19B H 0.7023 0.0156 0.0424 0.043 Uiso 1 1 calc R
H19C H 0.8534 0.0141 0.0562 0.043 Uiso 1 1 calc R
C20 C 0.6419(3) 0.1691(2) -0.02659(14) 0.0244(6) Uani 1 1 d .
H20A H 0.6084 0.2232 -0.0292 0.037 Uiso 1 1 calc R
H20B H 0.5777 0.1180 -0.0088 0.037 Uiso 1 1 calc R
H20C H 0.6495 0.1395 -0.0739 0.037 Uiso 1 1 calc R
C21 C 0.9763(2) 0.12464(19) 0.24396(13) 0.0164(5) Uani 1 1 d .
C22 C 1.0884(2) 0.14509(18) 0.30076(13) 0.0157(5) Uani 1 1 d .
C23 C 1.1108(3) 0.0655(2) 0.32472(14) 0.0194(5) Uani 1 1 d .
H23 H 1.1873 0.0795 0.3617 0.023 Uiso 1 1 calc R
C24 C 1.0248(3) -0.0316(2) 0.29586(15) 0.0210(5) Uani 1 1 d .
H24 H 1.0408 -0.0843 0.3129 0.025 Uiso 1 1 calc R
C25 C 0.9133(3) -0.0516(2) 0.24091(15) 0.0217(6) Uani 1 1 d .
H25 H 0.8526 -0.1184 0.2207 0.026 Uiso 1 1 calc R
C26 C 0.8905(3) 0.0250(2) 0.21565(14) 0.0200(5) Uani 1 1 d .
H26 H 0.8145 0.0094 0.1780 0.024 Uiso 1 1 calc R
C27 C 1.3621(3) 0.3133(2) 0.32931(14) 0.0210(5) Uani 1 1 d .
C28 C 1.4443(3) 0.4212(2) 0.36983(17) 0.0284(6) Uani 1 1 d .
H28A H 1.4652 0.4244 0.4207 0.043 Uiso 1 1 calc R
H28B H 1.3907 0.4625 0.3614 0.043 Uiso 1 1 calc R
H28C H 1.5298 0.4460 0.3534 0.043 Uiso 1 1 calc R
C29 C 1.4393(3) 0.2455(2) 0.34565(17) 0.0277(6) Uani 1 1 d .
H29A H 1.5283 0.2687 0.3324 0.042 Uiso 1 1 calc R
H29B H 1.3858 0.1770 0.3186 0.042 Uiso 1 1 calc R
H29C H 1.4529 0.2475 0.3965 0.042 Uiso 1 1 calc R
C30 C 1.3386(3) 0.3072(3) 0.24942(16) 0.0361(7) Uani 1 1 d .
H30A H 1.2881 0.3494 0.2382 0.054 Uiso 1 1 calc R
H30B H 1.2856 0.2381 0.2235 0.054 Uiso 1 1 calc R
H30C H 1.4270 0.3301 0.2355 0.054 Uiso 1 1 calc R
C31 C 1.1771(3) 0.2878(2) 0.44281(14) 0.0200(5) Uani 1 1 d .
C32 C 1.0305(3) 0.2253(2) 0.44595(16) 0.0266(6) Uani 1 1 d .
H32A H 1.0125 0.1546 0.4277 0.040 Uiso 1 1 calc R
H32B H 0.9658 0.2449 0.4170 0.040 Uiso 1 1 calc R
H32C H 1.0195 0.2366 0.4952 0.040 Uiso 1 1 calc R
C33 C 1.2041(3) 0.3991(2) 0.47142(16) 0.0285(6) Uani 1 1 d .
H33A H 1.1906 0.4099 0.5202 0.043 Uiso 1 1 calc R
H33B H 1.1404 0.4185 0.4416 0.043 Uiso 1 1 calc R
H33C H 1.2982 0.4393 0.4706 0.043 Uiso 1 1 calc R
C34 C 1.2777(3) 0.2577(2) 0.48863(15) 0.0305(7) Uani 1 1 d .
H34A H 1.2653 0.2684 0.5376 0.046 Uiso 1 1 calc R
H34B H 1.3715 0.2983 0.4873 0.046 Uiso 1 1 calc R
H34C H 1.2609 0.1872 0.4703 0.046 Uiso 1 1 calc R
F1 F 0.12803(15) 0.64110(11) 0.17914(8) 0.0229(3) Uani 1 1 d .
F2 F -0.06064(16) 0.66521(13) 0.08784(9) 0.0288(4) Uani 1 1 d .
F3 F -0.04122(17) 0.85279(14) 0.07617(9) 0.0307(4) Uani 1 1 d .
F4 F 0.17784(17) 1.01316(12) 0.15607(9) 0.0277(4) Uani 1 1 d .
F5 F 0.36568(15) 0.99148(11) 0.24744(8) 0.0216(3) Uani 1 1 d .
F6 F 0.29545(15) 0.94356(11) 0.36638(8) 0.0213(3) Uani 1 1 d .
F7 F 0.46746(17) 1.10471(11) 0.46391(8) 0.0265(4) Uani 1 1 d .
F8 F 0.73849(17) 1.13444(12) 0.49835(9) 0.0316(4) Uani 1 1 d .
F9 F 0.83208(16) 0.99901(12) 0.43052(9) 0.0301(4) Uani 1 1 d .
F10 F 0.66843(15) 0.84706(11) 0.32788(8) 0.0221(3) Uani 1 1 d .
F11 F 0.53797(15) 0.87965(11) 0.19352(8) 0.0214(3) Uani 1 1 d .
F12 F 0.65133(16) 0.79430(13) 0.10141(9) 0.0299(4) Uani 1 1 d .
F13 F 0.61480(18) 0.59770(14) 0.08592(10) 0.0386(5) Uani 1 1 d .
F14 F 0.46055(18) 0.48994(12) 0.16530(11) 0.0359(4) Uani 1 1 d .
F15 F 0.33809(16) 0.56985(11) 0.25286(9) 0.0253(4) Uani 1 1 d .
F16 F 0.47644(15) 0.70740(11) 0.38278(9) 0.0237(3) Uani 1 1 d .
F17 F 0.36631(16) 0.62528(12) 0.48162(9) 0.0284(4) Uani 1 1 d .
F18 F 0.09802(17) 0.59008(12) 0.48491(9) 0.0283(4) Uani 1 1 d .
F19 F -0.05343(15) 0.64598(12) 0.38772(8) 0.0241(3) Uani 1 1 d .
F20 F 0.05628(15) 0.73823(11) 0.29579(8) 0.0208(3) Uani 1 1 d .
C35 C 0.2547(3) 0.81450(19) 0.22068(13) 0.0167(5) Uani 1 1 d .
C36 C 0.2626(3) 0.90675(19) 0.20976(14) 0.0178(5) Uani 1 1 d .
C37 C 0.1656(3) 0.9203(2) 0.16129(14) 0.0210(5) Uani 1 1 d .
C38 C 0.0560(3) 0.8396(2) 0.12041(14) 0.0231(6) Uani 1 1 d .
C39 C 0.0463(3) 0.7455(2) 0.12663(14) 0.0218(6) Uani 1 1 d .
C40 C 0.1457(3) 0.73555(19) 0.17527(14) 0.0189(5) Uani 1 1 d .
C41 C 0.2738(3) 0.72577(18) 0.33148(13) 0.0168(5) Uani 1 1 d .
C42 C 0.1395(3) 0.70825(18) 0.33758(13) 0.0174(5) Uani 1 1 d .
C43 C 0.0784(3) 0.66147(19) 0.38674(14) 0.0188(5) Uani 1 1 d .
C44 C 0.1538(3) 0.63257(19) 0.43518(14) 0.0204(5) Uani 1 1 d .
C45 C 0.2892(3) 0.65002(19) 0.43266(14) 0.0209(5) Uani 1 1 d .
C46 C 0.3438(3) 0.69388(19) 0.38163(14) 0.0193(5) Uani 1 1 d .
C47 C 0.4324(2) 0.73054(18) 0.22892(13) 0.0164(5) Uani 1 1 d .
C48 C 0.4166(3) 0.63077(19) 0.21781(15) 0.0208(5) Uani 1 1 d .
C49 C 0.4778(3) 0.5864(2) 0.17145(16) 0.0246(6) Uani 1 1 d .
C50 C 0.5563(3) 0.6404(2) 0.13161(16) 0.0261(6) Uani 1 1 d .
C51 C 0.5746(3) 0.7398(2) 0.13978(15) 0.0224(6) Uani 1 1 d .
C52 C 0.5135(3) 0.78113(19) 0.18728(14) 0.0185(5) Uani 1 1 d .
C53 C 0.4723(3) 0.88910(18) 0.33783(13) 0.0162(5) Uani 1 1 d .
C54 C 0.4297(3) 0.95726(19) 0.37788(14) 0.0172(5) Uani 1 1 d .
C55 C 0.5158(3) 1.04005(19) 0.42958(14) 0.0208(5) Uani 1 1 d .
C56 C 0.6529(3) 1.05539(19) 0.44693(14) 0.0230(6) Uani 1 1 d .
C57 C 0.7000(3) 0.98796(19) 0.41217(14) 0.0207(5) Uani 1 1 d .
C58 C 0.6112(3) 0.90836(19) 0.35824(14) 0.0180(5) Uani 1 1 d .
B1 B 0.3586(3) 0.7897(2) 0.27949(15) 0.0155(5) Uani 1 1 d .

loop_
_atom_site_aniso_label
_atom_site_aniso_U_11
_atom_site_aniso_U_22
_atom_site_aniso_U_33
_atom_site_aniso_U_23
_atom_site_aniso_U_13
_atom_site_aniso_U_12
Zr1 0.01817(12) 0.02111(13) 0.01521(13) 0.00776(10) 0.00468(9) 0.01152(10)
P1 0.0169(3) 0.0169(3) 0.0152(3) 0.0044(2) 0.0015(2) 0.0080(2)
O1 0.0183(9) 0.0255(10) 0.0175(9) 0.0087(8) 0.0022(7) 0.0117(8)
C1 0.0169(12) 0.0262(14) 0.0182(13) 0.0040(11) 0.0036(10) 0.0120(11)
C2 0.0173(12) 0.0257(14) 0.0188(13) 0.0068(11) 0.0053(10) 0.0051(10)
C3 0.0178(12) 0.0240(13) 0.0164(13) 0.0068(10) 0.0067(10) 0.0089(10)
C4 0.0212(13) 0.0222(13) 0.0155(13) 0.0029(10) 0.0031(10) 0.0122(11)
C5 0.0250(13) 0.0223(13) 0.0200(14) 0.0029(11) 0.0028(11) 0.0153(11)
C6 0.0241(14) 0.0387(17) 0.0208(14) 0.0059(12) 0.0029(11) 0.0197(13)
C7 0.0275(15) 0.0316(16) 0.0246(15) 0.0066(13) 0.0019(12) -0.0019(12)
C8 0.0251(14) 0.0291(15) 0.0228(14) 0.0119(12) 0.0080(11) 0.0109(12)
C9 0.0363(16) 0.0288(15) 0.0205(15) 0.0003(12) -0.0047(12) 0.0135(13)
C10 0.0445(18) 0.0232(15) 0.0299(16) 0.0038(12) 0.0017(14) 0.0186(14)
C11 0.0219(13) 0.0252(13) 0.0141(12) 0.0074(10) 0.0074(10) 0.0128(11)
C12 0.0190(12) 0.0251(14) 0.0147(13) 0.0057(10) 0.0034(10) 0.0079(11)
C13 0.0196(12) 0.0279(14) 0.0134(12) 0.0058(10) 0.0038(10) 0.0141(11)
C14 0.0226(13) 0.0227(13) 0.0145(12) 0.0055(10) 0.0035(10) 0.0118(11)
C15 0.0178(12) 0.0260(14) 0.0139(12) 0.0083(10) 0.0038(10) 0.0107(10)
C16 0.0351(16) 0.0263(15) 0.0317(16) 0.0161(13) 0.0122(13) 0.0162(13)
C17 0.0235(14) 0.0380(17) 0.0270(16) 0.0117(13) 0.0036(12) 0.0007(13)
C18 0.0301(15) 0.0482(19) 0.0190(14) 0.0085(13) 0.0049(12) 0.0260(14)
C19 0.0417(17) 0.0219(14) 0.0209(15) 0.0041(11) 0.0033(12) 0.0126(13)
C20 0.0190(13) 0.0349(16) 0.0171(14) 0.0046(12) 0.0007(10) 0.0095(12)
C21 0.0160(11) 0.0250(13) 0.0138(12) 0.0068(10) 0.0057(9) 0.0125(10)
C22 0.0160(11) 0.0177(12) 0.0149(12) 0.0021(10) 0.0039(9) 0.0087(10)
C23 0.0191(12) 0.0236(13) 0.0171(13) 0.0044(10) 0.0010(10) 0.0112(10)
C24 0.0229(13) 0.0199(13) 0.0251(14) 0.0084(11) 0.0071(11) 0.0117(11)
C25 0.0182(12) 0.0195(13) 0.0254(14) 0.0017(11) 0.0058(11) 0.0058(10)
C26 0.0151(12) 0.0266(14) 0.0175(13) 0.0032(11) 0.0016(10) 0.0082(10)
C27 0.0203(13) 0.0233(13) 0.0197(13) 0.0077(11) 0.0072(10) 0.0063(11)
C28 0.0251(14) 0.0241(14) 0.0335(17) 0.0076(12) 0.0103(12) 0.0040(12)
C29 0.0221(14) 0.0286(15) 0.0356(17) 0.0064(13) 0.0111(12) 0.0121(12)
C30 0.0394(18) 0.0424(19) 0.0224(16) 0.0120(14) 0.0104(13) 0.0066(15)
C31 0.0194(12) 0.0229(13) 0.0154(13) 0.0030(10) 0.0027(10) 0.0062(10)
C32 0.0209(13) 0.0291(15) 0.0259(15) 0.0021(12) 0.0078(11) 0.0055(11)
C33 0.0311(15) 0.0240(15) 0.0235(15) -0.0018(12) 0.0080(12) 0.0044(12)
C34 0.0301(15) 0.0444(18) 0.0184(14) 0.0096(13) 0.0015(12) 0.0161(14)
F1 0.0226(8) 0.0188(8) 0.0242(8) 0.0028(6) -0.0004(6) 0.0070(6)
F2 0.0214(8) 0.0359(9) 0.0217(9) 0.0011(7) -0.0038(6) 0.0075(7)
F3 0.0293(9) 0.0531(11) 0.0210(9) 0.0145(8) 0.0024(7) 0.0275(8)
F4 0.0364(9) 0.0304(9) 0.0307(9) 0.0189(7) 0.0123(7) 0.0228(8)
F5 0.0258(8) 0.0174(7) 0.0222(8) 0.0084(6) 0.0041(6) 0.0071(6)
F6 0.0224(8) 0.0232(8) 0.0217(8) 0.0062(6) 0.0040(6) 0.0125(6)
F7 0.0410(10) 0.0196(8) 0.0214(8) 0.0028(6) 0.0071(7) 0.0151(7)
F8 0.0333(9) 0.0220(8) 0.0247(9) -0.0038(7) -0.0001(7) -0.0012(7)
F9 0.0158(8) 0.0304(9) 0.0335(10) 0.0014(7) -0.0016(7) 0.0011(7)
F10 0.0170(7) 0.0231(8) 0.0247(8) 0.0019(6) 0.0025(6) 0.0082(6)
F11 0.0248(8) 0.0190(8) 0.0213(8) 0.0076(6) 0.0056(6) 0.0078(6)
F12 0.0250(8) 0.0396(10) 0.0251(9) 0.0082(8) 0.0105(7) 0.0099(7)
F13 0.0333(10) 0.0398(11) 0.0453(12) -0.0021(9) 0.0168(8) 0.0196(8)
F14 0.0313(9) 0.0202(8) 0.0573(12) 0.0022(8) 0.0114(8) 0.0134(7)
F15 0.0251(8) 0.0167(7) 0.0352(10) 0.0081(7) 0.0069(7) 0.0078(6)
F16 0.0159(7) 0.0251(8) 0.0296(9) 0.0143(7) -0.0007(6) 0.0055(6)
F17 0.0286(9) 0.0279(9) 0.0262(9) 0.0158(7) -0.0030(7) 0.0062(7)
F18 0.0356(9) 0.0292(9) 0.0229(9) 0.0132(7) 0.0118(7) 0.0100(7)
F19 0.0213(8) 0.0281(8) 0.0242(9) 0.0070(7) 0.0098(6) 0.0087(7)
F20 0.0185(7) 0.0266(8) 0.0216(8) 0.0103(6) 0.0038(6) 0.0114(6)
C35 0.0180(12) 0.0208(13) 0.0140(12) 0.0054(10) 0.0050(9) 0.0092(10)
C36 0.0207(12) 0.0200(13) 0.0159(13) 0.0071(10) 0.0062(10) 0.0090(10)
C37 0.0279(14) 0.0276(14) 0.0192(13) 0.0131(11) 0.0106(11) 0.0188(12)
C38 0.0222(13) 0.0429(17) 0.0138(13) 0.0113(12) 0.0049(10) 0.0212(12)
C39 0.0185(12) 0.0301(15) 0.0154(13) 0.0029(11) 0.0028(10) 0.0086(11)
C40 0.0211(12) 0.0216(13) 0.0165(13) 0.0053(10) 0.0050(10) 0.0103(10)
C41 0.0198(12) 0.0135(11) 0.0148(12) 0.0032(9) -0.0005(10) 0.0051(10)
C42 0.0200(12) 0.0151(12) 0.0146(12) 0.0019(10) -0.0003(10) 0.0056(10)
C43 0.0185(12) 0.0176(12) 0.0180(13) 0.0016(10) 0.0026(10) 0.0053(10)
C44 0.0271(14) 0.0156(12) 0.0157(13) 0.0041(10) 0.0061(10) 0.0036(10)
C45 0.0234(13) 0.0174(12) 0.0192(13) 0.0067(10) -0.0028(10) 0.0058(10)
C46 0.0176(12) 0.0182(12) 0.0200(13) 0.0053(10) 0.0007(10) 0.0049(10)
C47 0.0135(11) 0.0181(12) 0.0165(12) 0.0038(10) -0.0009(9) 0.0063(9)
C48 0.0155(12) 0.0194(13) 0.0252(14) 0.0047(11) 0.0011(10) 0.0052(10)
C49 0.0207(13) 0.0188(13) 0.0322(16) 0.0001(11) 0.0008(11) 0.0095(11)
C50 0.0208(13) 0.0320(15) 0.0257(15) -0.0009(12) 0.0038(11) 0.0141(12)
C51 0.0150(12) 0.0291(14) 0.0205(14) 0.0052(11) 0.0019(10) 0.0059(11)
C52 0.0177(12) 0.0193(12) 0.0169(13) 0.0031(10) -0.0014(10) 0.0074(10)
C53 0.0190(12) 0.0157(12) 0.0154(12) 0.0079(10) 0.0035(10) 0.0063(10)
C54 0.0193(12) 0.0177(12) 0.0176(13) 0.0103(10) 0.0044(10) 0.0073(10)
C55 0.0329(15) 0.0153(12) 0.0168(13) 0.0071(10) 0.0083(11) 0.0092(11)
C56 0.0298(14) 0.0156(12) 0.0176(13) 0.0056(10) 0.0036(11) 0.0007(11)
C57 0.0175(12) 0.0191(13) 0.0207(14) 0.0070(11) 0.0017(10) 0.0004(10)
C58 0.0192(12) 0.0168(12) 0.0178(13) 0.0055(10) 0.0048(10) 0.0053(10)
B1 0.0170(13) 0.0141(13) 0.0164(14) 0.0049(11) 0.0019(11) 0.0071(11)

loop_
_atom_type_symbol
_atom_type_description
_atom_type_scat_dispersion_real
_atom_type_scat_dispersion_imag
_atom_type_scat_source
C C 0.0033 0.0016 'International Tables Vol C Tables 4.2.6.8 and 6.1.1.4'
H H 0.0000 0.0000 'International Tables Vol C Tables 4.2.6.8 and 6.1.1.4'
B B 0.0013 0.0007 'International Tables Vol C Tables 4.2.6.8 and 6.1.1.4'
O O 0.0106 0.0060 'International Tables Vol C Tables 4.2.6.8 and 6.1.1.4'
F F 0.0171 0.0103 'International Tables Vol C Tables 4.2.6.8 and 6.1.1.4'
P P 0.1023 0.0942 'International Tables Vol C Tables 4.2.6.8 and 6.1.1.4'
Zr Zr -2.9673 0.5597 'International Tables Vol C Tables 4.2.6.8 and 6.1.1.4'

loop_
_geom_angle_atom_site_label_1
_geom_angle_atom_site_label_2
_geom_angle_atom_site_label_3
_geom_angle
O1 Zr1 C2 104.65(8)
O1 Zr1 C12 105.24(8)
C2 Zr1 C12 143.50(8)
O1 Zr1 C14 93.18(8)
C2 Zr1 C14 103.83(9)
C12 Zr1 C14 54.12(9)
O1 Zr1 C4 90.56(8)
C2 Zr1 C4 54.22(9)
C12 Zr1 C4 144.82(9)
C14 Zr1 C4 157.88(9)
O1 Zr1 C13 82.04(8)
C2 Zr1 C13 136.26(9)
C12 Zr1 C13 32.50(8)
C14 Zr1 C13 32.55(8)
C4 Zr1 C13 168.49(8)
O1 Zr1 C11 135.42(8)
C2 Zr1 C11 111.52(8)
C12 Zr1 C11 32.77(8)
C14 Zr1 C11 53.95(8)
C4 Zr1 C11 131.73(8)
C13 Zr1 C11 53.84(8)
O1 Zr1 C3 80.13(8)
C2 Zr1 C3 32.84(8)
C12 Zr1 C3 174.56(8)
C14 Zr1 C3 127.21(9)
C4 Zr1 C3 32.52(8)
C13 Zr1 C3 151.67(9)
C11 Zr1 C3 142.38(8)
O1 Zr1 C5 122.97(8)
C2 Zr1 C5 54.02(9)
C12 Zr1 C5 121.26(9)
C14 Zr1 C5 139.85(8)
C4 Zr1 C5 32.56(8)
C13 Zr1 C5 152.57(9)
C11 Zr1 C5 99.55(8)
C3 Zr1 C5 53.87(9)
O1 Zr1 C1 133.74(8)
C2 Zr1 C1 32.64(9)
C12 Zr1 C1 120.91(8)
C14 Zr1 C1 110.45(8)
C4 Zr1 C1 53.59(8)
C13 Zr1 C1 137.24(8)
C11 Zr1 C1 89.25(8)
C3 Zr1 C1 53.78(8)
C5 Zr1 C1 32.09(8)
O1 Zr1 C15 125.48(8)
C2 Zr1 C15 91.51(8)
C12 Zr1 C15 53.80(8)
C14 Zr1 C15 32.38(8)
C4 Zr1 C15 137.43(8)
C13 Zr1 C15 53.50(8)
C11 Zr1 C15 32.31(8)
C3 Zr1 C15 123.82(8)
C5 Zr1 C15 108.79(8)
C1 Zr1 C15 83.86(8)
C22 P1 C27 112.53(12)
C22 P1 C31 110.95(12)
C27 P1 C31 117.22(12)
C21 O1 Zr1 158.81(17)
C5 C1 C2 108.0(2)
C5 C1 C6 125.5(2)
C2 C1 C6 125.2(2)
C5 C1 Zr1 73.39(14)
C2 C1 Zr1 71.52(14)
C6 C1 Zr1 130.95(18)
C3 C2 C1 107.9(2)
C3 C2 C7 125.3(2)
C1 C2 C7 126.2(2)
C3 C2 Zr1 74.56(15)
C1 C2 Zr1 75.84(15)
C7 C2 Zr1 122.5(2)
C4 C3 C2 107.6(2)
C4 C3 C8 126.6(2)
C2 C3 C8 125.7(2)
C4 C3 Zr1 73.41(15)
C2 C3 Zr1 72.60(15)
C8 C3 Zr1 122.00(17)
C3 C4 C5 108.4(2)
C3 C4 C9 126.1(2)
C5 C4 C9 125.3(2)
C3 C4 Zr1 74.06(15)
C5 C4 Zr1 74.66(15)
C9 C4 Zr1 121.36(19)
C1 C5 C4 108.0(2)
C1 C5 C10 126.8(2)
C4 C5 C10 124.9(2)
C1 C5 Zr1 74.52(15)
C4 C5 Zr1 72.78(14)
C10 C5 Zr1 123.6(2)
C15 C11 C12 108.0(2)
C15 C11 C16 126.9(2)
C12 C11 C16 124.6(2)
C15 C11 Zr1 75.07(14)
C12 C11 Zr1 73.05(15)
C16 C11 Zr1 124.74(18)
C13 C12 C11 107.7(2)
C13 C12 C17 126.1(2)
C11 C12 C17 125.7(2)
C13 C12 Zr1 74.05(15)
C11 C12 Zr1 74.18(15)
C17 C12 Zr1 123.75(19)
C12 C13 C14 108.5(2)
C12 C13 C18 126.6(2)
C14 C13 C18 124.6(3)
C12 C13 Zr1 73.45(15)
C14 C13 Zr1 73.63(15)
C18 C13 Zr1 124.10(18)
C13 C14 C15 107.9(2)
C13 C14 C19 126.2(2)
C15 C14 C19 125.1(2)
C13 C14 Zr1 73.83(15)
C15 C14 Zr1 75.40(15)
C19 C14 Zr1 124.47(18)
C11 C15 C14 107.9(2)
C11 C15 C20 126.3(2)
C14 C15 C20 123.9(2)
C11 C15 Zr1 72.63(14)
C14 C15 Zr1 72.22(14)
C20 C15 Zr1 133.21(18)
O1 C21 C26 120.9(2)
O1 C21 C22 121.6(2)
C26 C21 C22 117.5(2)
C23 C22 C21 119.5(2)
C23 C22 P1 119.11(19)
C21 C22 P1 120.97(19)
C24 C23 C22 121.6(2)
C23 C24 C25 118.8(2)
C26 C25 C24 120.6(2)
C25 C26 C21 121.8(2)
C28 C27 C30 109.5(2)
C28 C27 C29 110.7(2)
C30 C27 C29 108.7(2)
C28 C27 P1 111.00(19)
C30 C27 P1 105.06(19)
C29 C27 P1 111.66(19)
C34 C31 C32 109.3(2)
C34 C31 C33 109.5(2)
C32 C31 C33 109.0(2)
C34 C31 P1 113.59(19)
C32 C31 P1 107.63(18)
C33 C31 P1 107.66(19)
C36 C35 C40 113.7(2)
C36 C35 B1 127.8(2)
C40 C35 B1 118.5(2)
F5 C36 C35 121.5(2)
F5 C36 C37 115.0(2)
C35 C36 C37 123.5(2)
F4 C37 C38 120.1(2)
F4 C37 C36 119.7(2)
C38 C37 C36 120.1(2)
F3 C38 C37 120.2(3)
F3 C38 C39 120.8(3)
C37 C38 C39 118.9(2)
F2 C39 C38 120.3(2)
F2 C39 C40 120.7(2)
C38 C39 C40 119.0(2)
F1 C40 C39 115.5(2)
F1 C40 C35 119.7(2)
C39 C40 C35 124.7(2)
C42 C41 C46 112.9(2)
C42 C41 B1 127.5(2)
C46 C41 B1 119.2(2)
F20 C42 C43 113.7(2)
F20 C42 C41 121.9(2)
C43 C42 C41 124.4(2)
F19 C43 C44 120.2(2)
F19 C43 C42 120.2(2)
C44 C43 C42 119.7(2)
F18 C44 C43 120.7(2)
F18 C44 C45 120.8(2)
C43 C44 C45 118.5(2)
F17 C45 C46 121.1(2)
F17 C45 C44 119.2(2)
C46 C45 C44 119.7(2)
F16 C46 C45 115.7(2)
F16 C46 C41 119.5(2)
C45 C46 C41 124.8(2)
C48 C47 C52 113.1(2)
C48 C47 B1 127.9(2)
C52 C47 B1 118.8(2)
F15 C48 C49 115.3(2)
F15 C48 C47 120.9(2)
C49 C48 C47 123.7(3)
F14 C49 C50 119.7(3)
F14 C49 C48 120.0(3)
C50 C49 C48 120.3(3)
F13 C50 C49 120.7(3)
F13 C50 C51 120.7(3)
C49 C50 C51 118.6(3)
F12 C51 C52 121.2(2)
F12 C51 C50 119.8(2)
C52 C51 C50 119.1(3)
F11 C52 C51 115.9(2)
F11 C52 C47 119.0(2)
C51 C52 C47 125.1(2)
C58 C53 C54 113.3(2)
C58 C53 B1 126.0(2)
C54 C53 B1 120.3(2)
F6 C54 C55 116.1(2)
F6 C54 C53 119.4(2)
C55 C54 C53 124.6(2)
F7 C55 C56 119.9(2)
F7 C55 C54 121.0(2)
C56 C55 C54 119.1(2)
F8 C56 C57 120.7(3)
F8 C56 C55 120.2(3)
C57 C56 C55 119.1(2)
F9 C57 C56 120.1(2)
F9 C57 C58 120.1(2)
C56 C57 C58 119.9(2)
F10 C58 C57 114.8(2)
F10 C58 C53 121.4(2)
C57 C58 C53 123.8(2)
C47 B1 C53 111.8(2)
C47 B1 C35 102.6(2)
C53 B1 C35 114.5(2)
C47 B1 C41 115.0(2)
C53 B1 C41 101.9(2)
C35 B1 C41 111.3(2)

loop_
_geom_bond_atom_site_label_1
_geom_bond_atom_site_label_2
_geom_bond_distance
Zr1 O1 2.0376(17)
Zr1 C2 2.510(3)
Zr1 C12 2.521(3)
Zr1 C14 2.527(3)
Zr1 C4 2.527(3)
Zr1 C13 2.529(3)
Zr1 C11 2.536(3)
Zr1 C3 2.535(3)
Zr1 C5 2.551(3)
Zr1 C1 2.566(2)
Zr1 C15 2.568(3)
P1 C22 1.779(3)
P1 C27 1.848(3)
P1 C31 1.849(3)
O1 C21 1.324(3)
C1 C5 1.414(4)
C1 C2 1.427(4)
C1 C6 1.501(4)
C2 C3 1.426(4)
C2 C7 1.499(4)
C3 C4 1.418(4)
C3 C8 1.505(4)
C4 C5 1.424(4)
C4 C9 1.506(4)
C5 C10 1.504(4)
C11 C15 1.420(4)
C11 C12 1.427(3)
C11 C16 1.502(4)
C12 C13 1.413(4)
C12 C17 1.504(4)
C13 C14 1.417(4)
C13 C18 1.500(4)
C14 C15 1.421(3)
C14 C19 1.502(4)
C15 C20 1.497(3)
C21 C26 1.399(4)
C21 C22 1.423(3)
C22 C23 1.410(3)
C23 C24 1.373(4)
C24 C25 1.398(4)
C25 C26 1.382(4)
C27 C28 1.530(4)
C27 C30 1.533(4)
C27 C29 1.534(4)
C31 C34 1.528(4)
C31 C32 1.535(4)
C31 C33 1.545(4)
F1 C40 1.352(3)
F2 C39 1.344(3)
F3 C38 1.343(3)
F4 C37 1.349(3)
F5 C36 1.353(3)
F6 C54 1.353(3)
F7 C55 1.349(3)
F8 C56 1.348(3)
F9 C57 1.347(3)
F10 C58 1.348(3)
F11 C52 1.360(3)
F12 C51 1.345(3)
F13 C50 1.342(3)
F14 C49 1.346(3)
F15 C48 1.356(3)
F16 C46 1.353(3)
F17 C45 1.353(3)
F18 C44 1.346(3)
F19 C43 1.346(3)
F20 C42 1.355(3)
C35 C36 1.384(3)
C35 C40 1.388(4)
C35 B1 1.658(4)
C36 C37 1.393(4)
C37 C38 1.372(4)
C38 C39 1.378(4)
C39 C40 1.386(4)
C41 C42 1.389(4)
C41 C46 1.390(3)
C41 B1 1.658(4)
C42 C43 1.387(4)
C43 C44 1.373(4)
C44 C45 1.383(4)
C45 C46 1.373(4)
C47 C48 1.391(4)
C47 C52 1.391(4)
C47 B1 1.651(4)
C48 C49 1.384(4)
C49 C50 1.372(4)
C50 C51 1.383(4)
C51 C52 1.376(4)
C53 C58 1.392(3)
C53 C54 1.397(4)
C53 B1 1.656(4)
C54 C55 1.381(4)
C55 C56 1.380(4)
C56 C57 1.374(4)
C57 C58 1.387(4)
